data_7005924
loop_
_publ_author_name
'Yang, Xiao-Ping'
'Jones, Richard A.'
'Rivers, Joseph H.'
'Lai, Rachel Pen-jen'

_publ_section_title
;
 Syntheses, structures and luminescent properties of new
 lanthanide-based coordination polymers based on
 1,4-benzenedicarboxylate (bdc).
;
_journal_issue 35
_journal_name_full 'Dalton transactions (Cambridge, England : 2003)'
_journal_page_first 3936
_journal_page_last 3942
_journal_paper_doi 10.1039/b706823a
_journal_year 2007
_chemical_formula_sum 'C12 H17 Eu N2 O10'
_chemical_formula_weight 501.24
_chemical_name_systematic
;
?
;
_space_group_IT_number 2
_symmetry_cell_setting triclinic
_symmetry_space_group_name_Hall '-P 1'
_symmetry_space_group_name_H-M 'P -1'
_atom_sites_solution_hydrogens geom
_atom_sites_solution_primary direct
_atom_sites_solution_secondary difmap
_audit_creation_method SHELXL-97
_cell_angle_alpha 93.13(3)
_cell_angle_beta 104.24(3)
_cell_angle_gamma 117.94(3)
_cell_formula_units_Z 2
_cell_length_a 10.017(2)
_cell_length_b 10.550(2)
_cell_length_c 11.273(2)
_cell_measurement_reflns_used CCD
_cell_measurement_temperature 153(1)
_cell_volume 999.9(5)
_computing_cell_refinement 'Collect software, Nonius B.V. 1998'
_computing_data_collection 'Collect software, Nonius B.V. 1998'
_computing_data_reduction
;
DENZO and Scalepack (Otwinoski and Minor, 1997)
;
_computing_molecular_graphics 'XL SHELXTL/PC, Siemens Analytical'
_computing_structure_refinement 'XL SHELXTL/PC, Siemens Analytical'
_computing_structure_solution
;

SIR97 - Altomare A., Burla M.C., Camalli M., Cascarano G.L., Giacovazzo C.,
Guagliardi A., Moliterni A.G.G., Polidori G.,Spagna R.
;
_diffrn_ambient_temperature 153(1)
_diffrn_measured_fraction_theta_full 0.969
_diffrn_measured_fraction_theta_max 0.969
_diffrn_measurement_device_type CCD
_diffrn_measurement_method \w-scans
_diffrn_radiation_monochromator graphite
_diffrn_radiation_source 'fine-focus sealed tube'
_diffrn_radiation_type MoK\a
_diffrn_radiation_wavelength 0.71073
_diffrn_reflns_av_R_equivalents 0.0405
_diffrn_reflns_av_sigmaI/netI 0.0840
_diffrn_reflns_limit_h_max 12
_diffrn_reflns_limit_h_min -12
_diffrn_reflns_limit_k_max 13
_diffrn_reflns_limit_k_min -13
_diffrn_reflns_limit_l_max 14
_diffrn_reflns_limit_l_min -12
_diffrn_reflns_number 7375
_diffrn_reflns_theta_full 27.51
_diffrn_reflns_theta_max 27.51
_diffrn_reflns_theta_min 3.20
_exptl_absorpt_coefficient_mu 3.183
_exptl_absorpt_correction_T_max 0.7021
_exptl_absorpt_correction_T_min 0.5892
_exptl_absorpt_correction_type gaussian
_exptl_absorpt_process_details
;
Absorption correction given as Gaussian
;
_exptl_crystal_colour colorless
_exptl_crystal_density_diffrn 1.665
_exptl_crystal_density_method 'not measured'
_exptl_crystal_description Block
_exptl_crystal_F_000 492
_exptl_crystal_size_max 0.17
_exptl_crystal_size_mid 0.15
_exptl_crystal_size_min 0.12
_refine_diff_density_max 1.986
_refine_diff_density_min -1.026
_refine_diff_density_rms 0.143
_refine_ls_abs_structure_details 'Flack H D (1983), Acta Cryst. A39, 876-881'
_refine_ls_abs_structure_Flack 0.15(5)
_refine_ls_extinction_coef 0.0077(9)
_refine_ls_extinction_expression Fc^*^=kFc[1+0.001xFc^2^\l^3^/sin(2\q)]^-1/4^
_refine_ls_extinction_method SHELXL
_refine_ls_goodness_of_fit_ref 1.126
_refine_ls_hydrogen_treatment constr
_refine_ls_matrix_type full
_refine_ls_number_parameters 235
_refine_ls_number_reflns 4449
_refine_ls_number_restraints 158
_refine_ls_restrained_S_all 1.117
_refine_ls_R_factor_all 0.0812
_refine_ls_R_factor_gt 0.0576
_refine_ls_shift/su_max 0.000
_refine_ls_shift/su_mean 0.000
_refine_ls_structure_factor_coef Fsqd
_refine_ls_weighting_details 'calc w=1/[\s^2^(Fo^2^)+(0.0354P)^2^+4.5648P] where P=(Fo^2^+2Fc^2^)/3'
_refine_ls_weighting_scheme calc
_refine_ls_wR_factor_gt 0.1387
_refine_ls_wR_factor_ref 0.1478
_reflns_number_gt 3593
_reflns_number_total 4449
_reflns_threshold_expression >2sigma(I)
_cod_data_source_file b706823a.txt
_cod_data_source_block complex-5
_cod_depositor_comments
;
The following automatic conversions were performed:
'_exptl_absorpt_correction_type' value 'Gaussian' changed to 'gaussian'
according to '/home/saulius/struct/CIF-dictionaries/cif_core.dic'
dictionary named 'cif_core.dic' version 2.4.1 from 2010-06-29.

Automatic conversion script
Id: cif_fix_enum 1527 2010-12-29 10:47:43Z saulius 
;
_cod_original_cell_volume 999.7(4)
_cod_original_sg_symbol_H-M P-1
_cod_database_code 7005924

loop_
_symmetry_equiv_pos_as_xyz
'x, y, z'
'-x, -y, -z'

loop_
_atom_site_label
_atom_site_type_symbol
_atom_site_fract_x
_atom_site_fract_y
_atom_site_fract_z
_atom_site_U_iso_or_equiv
_atom_site_adp_type
_atom_site_occupancy
_atom_site_symmetry_multiplicity
_atom_site_calc_flag
_atom_site_refinement_flags
_atom_site_disorder_assembly
_atom_site_disorder_group
Eu1 Eu 0.73517(5) 0.62317(5) -0.94435(4) 0.01573(15) Uani 1 1 d U . .
O1 O 0.3784(8) 0.4570(7) -0.8383(6) 0.0239(14) Uani 1 1 d U . .
O2 O 0.6434(7) 0.5585(7) -0.7723(6) 0.0233(14) Uani 1 1 d U . .
O3 O 0.4849(7) 0.3434(6) -1.0047(6) 0.0194(13) Uani 1 1 d U . .
O4 O 0.7325(7) 0.3959(7) -0.9707(6) 0.0250(15) Uani 1 1 d U . .
O5 O 0.8575(8) 0.8416(7) -1.0461(7) 0.0279(15) Uani 1 1 d U . .
O6 O 0.9513(8) 0.6961(7) -1.0461(7) 0.0301(16) Uani 1 1 d U . .
O7 O 1.0032(9) 0.8576(7) -1.1654(7) 0.0321(17) Uani 1 1 d U . .
N1 N 0.9392(9) 0.7997(8) -1.0873(7) 0.0207(17) Uani 1 1 d U . .
C1 C 0.5075(11) 0.5057(10) -0.7536(9) 0.023(2) Uani 1 1 d U . .
C2 C 0.5053(11) 0.5035(10) -0.6221(8) 0.0214(19) Uani 1 1 d U . .
C3 C 0.3624(12) 0.4523(11) -0.5967(9) 0.027(2) Uani 1 1 d U . .
H3A H 0.2693 0.4194 -0.6622 0.032 Uiso 1 1 calc R . .
C4 C 0.6442(12) 0.5507(11) -0.5230(9) 0.027(2) Uani 1 1 d U . .
H4A H 0.7411 0.5841 -0.5385 0.032 Uiso 1 1 calc R . .
C5 C 0.5896(11) 0.3036(9) -0.9914(8) 0.0182(18) Uani 1 1 d U . .
C6 C 0.5407(11) 0.1452(9) -0.9982(9) 0.0196(19) Uani 1 1 d U . .
C7 C 0.3936(12) 0.0463(10) -0.9898(10) 0.027(2) Uani 1 1 d U . .
H7A H 0.3223 0.0769 -0.9825 0.032 Uiso 1 1 calc R . .
C8 C 0.3530(12) -0.0997(10) -0.9925(10) 0.028(2) Uani 1 1 d U . .
H8A H 0.2535 -0.1669 -0.9879 0.034 Uiso 1 1 calc R . .
O1W O 0.8523(8) 0.8583(7) -0.8000(6) 0.0296(16) Uani 1 1 d U . .
H1W H 0.9085 0.9317 -0.8234 0.036 Uiso 1 1 calc R . .
C1W C 0.8294(19) 0.9008(14) -0.6869(13) 0.061(4) Uani 1 1 d U . .
H1WA H 0.8987 1.0042 -0.6562 0.091 Uiso 1 1 calc R . .
H1WB H 0.8531 0.8487 -0.6254 0.091 Uiso 1 1 calc R . .
H1WC H 0.7211 0.8780 -0.7033 0.091 Uiso 1 1 calc R . .
O2W O 0.9748(8) 0.6593(8) -0.7900(6) 0.0324(17) Uani 1 1 d U . .
H2W H 0.9927 0.6913 -0.7165 0.039 Uiso 1 1 calc R . .
C2W C 1.0827(14) 0.6079(14) -0.7995(12) 0.044(3) Uani 1 1 d U . .
H2WA H 1.1666 0.6426 -0.7219 0.066 Uiso 1 1 calc R . .
H2WB H 1.1269 0.6440 -0.8651 0.066 Uiso 1 1 calc R . .
H2WC H 1.0264 0.5028 -0.8180 0.066 Uiso 1 1 calc R . .
N1W N 1.056(3) 0.704(3) -0.527(2) 0.161(9) Uani 1 1 d DU . .
C5W C 1.117(2) 0.702(2) -0.4208(16) 0.080(5) Uani 1 1 d DU . .
C4W C 1.221(3) 0.714(3) -0.307(2) 0.128(8) Uani 1 1 d DU . .
H4WA H 1.1638 0.6838 -0.2475 0.192 Uiso 1 1 calc R . .
H4WB H 1.3051 0.8133 -0.2776 0.192 Uiso 1 1 calc R . .
H4WC H 1.2641 0.6516 -0.3188 0.192 Uiso 1 1 calc R . .
O3W O 1.798(4) 1.076(4) -0.384(3) 0.130(11) Uani 0.50 1 d PU . .
H3WY H 1.7706 1.1496 -0.4035 0.195 Uiso 0.50 1 d PR . .
H3WX H 1.8534 1.0652 -0.4387 0.195 Uiso 0.50 1 d PR . .
O3W' O 1.653(5) 0.922(5) -0.380(4) 0.177(16) Uani 0.50 1 d PU . .
H3WO H 1.5787 0.9418 -0.3541 0.266 Uiso 0.50 1 d PR . .
H3WN H 1.6811 0.8649 -0.3268 0.266 Uiso 0.50 1 d PR . .

loop_
_atom_site_aniso_label
_atom_site_aniso_U_11
_atom_site_aniso_U_22
_atom_site_aniso_U_33
_atom_site_aniso_U_23
_atom_site_aniso_U_13
_atom_site_aniso_U_12
Eu1 0.0174(2) 0.0143(2) 0.0164(2) 0.00495(15) 0.00684(16) 0.00754(17)
O1 0.025(3) 0.026(3) 0.014(3) 0.003(3) 0.008(3) 0.007(3)
O2 0.020(3) 0.031(3) 0.018(3) 0.007(3) 0.008(3) 0.011(3)
O3 0.020(3) 0.019(3) 0.024(3) 0.006(2) 0.007(3) 0.014(3)
O4 0.021(3) 0.016(3) 0.036(4) 0.006(3) 0.007(3) 0.009(3)
O5 0.031(4) 0.023(3) 0.037(4) 0.006(3) 0.021(3) 0.014(3)
O6 0.027(3) 0.031(3) 0.041(4) 0.019(3) 0.017(3) 0.016(3)
O7 0.036(4) 0.029(3) 0.035(4) 0.011(3) 0.025(3) 0.012(3)
N1 0.018(4) 0.018(4) 0.021(4) 0.006(3) 0.011(3) 0.003(3)
C1 0.024(5) 0.021(4) 0.022(4) 0.005(3) 0.012(4) 0.007(4)
C2 0.023(4) 0.022(4) 0.014(4) 0.006(3) 0.006(3) 0.007(3)
C3 0.022(4) 0.037(5) 0.018(4) 0.006(4) 0.007(4) 0.011(4)
C4 0.023(4) 0.032(5) 0.023(4) 0.007(4) 0.013(4) 0.008(4)
C5 0.022(4) 0.014(4) 0.018(4) 0.006(3) 0.007(3) 0.008(3)
C6 0.022(4) 0.015(4) 0.023(4) 0.005(3) 0.005(3) 0.011(3)
C7 0.027(5) 0.021(4) 0.042(5) 0.006(4) 0.017(4) 0.016(4)
C8 0.024(4) 0.021(4) 0.042(5) 0.007(4) 0.014(4) 0.011(4)
O1W 0.040(4) 0.019(3) 0.025(3) 0.002(3) 0.014(3) 0.009(3)
C1W 0.085(8) 0.042(6) 0.049(6) 0.004(5) 0.033(6) 0.022(6)
O2W 0.032(4) 0.045(4) 0.021(3) -0.003(3) 0.001(3) 0.024(3)
C2W 0.040(6) 0.053(6) 0.047(6) 0.007(5) 0.009(5) 0.031(5)
N1W 0.159(12) 0.170(12) 0.153(12) 0.039(9) 0.046(9) 0.080(9)
C5W 0.085(9) 0.084(8) 0.064(8) 0.018(7) 0.012(7) 0.040(7)
C4W 0.130(11) 0.128(11) 0.125(12) 0.022(8) 0.017(8) 0.074(9)
O3W 0.134(14) 0.126(13) 0.124(14) 0.024(9) 0.033(9) 0.063(10)
O3W' 0.187(18) 0.167(18) 0.179(18) 0.039(10) 0.064(11) 0.084(12)

loop_
_atom_type_symbol
_atom_type_description
_atom_type_scat_dispersion_real
_atom_type_scat_dispersion_imag
_atom_type_scat_source
C C 0.0033 0.0016 'International Tables Vol C Tables 4.2.6.8 and 6.1.1.4'
H H 0.0000 0.0000 'International Tables Vol C Tables 4.2.6.8 and 6.1.1.4'
N N 0.0061 0.0033 'International Tables Vol C Tables 4.2.6.8 and 6.1.1.4'
O O 0.0106 0.0060 'International Tables Vol C Tables 4.2.6.8 and 6.1.1.4'
Eu Eu -0.1578 3.6682 'International Tables Vol C Tables 4.2.6.8 and 6.1.1.4'

loop_
_geom_angle_atom_site_label_1
_geom_angle_atom_site_label_2
_geom_angle_atom_site_label_3
_geom_angle
_geom_angle_site_symmetry_1
_geom_angle_site_symmetry_3
_geom_angle_publ_flag
O3 Eu1 O2 79.7(2) 2_663 . ?
O3 Eu1 O1 74.5(2) 2_663 2_663 ?
O2 Eu1 O1 134.6(2) . 2_663 ?
O3 Eu1 O4 126.6(2) 2_663 . ?
O2 Eu1 O4 87.6(2) . . ?
O1 Eu1 O4 79.1(2) 2_663 . ?
O3 Eu1 O2W 149.4(2) 2_663 . ?
O2 Eu1 O2W 78.8(2) . . ?
O1 Eu1 O2W 135.7(2) 2_663 . ?
O4 Eu1 O2W 73.8(2) . . ?
O3 Eu1 O1W 81.8(2) 2_663 . ?
O2 Eu1 O1W 75.6(2) . . ?
O1 Eu1 O1W 134.6(2) 2_663 . ?
O4 Eu1 O1W 144.1(2) . . ?
O2W Eu1 O1W 72.0(2) . . ?
O3 Eu1 O6 128.7(2) 2_663 . ?
O2 Eu1 O6 150.2(2) . . ?
O1 Eu1 O6 70.3(2) 2_663 . ?
O4 Eu1 O6 81.5(2) . . ?
O2W Eu1 O6 71.6(2) . . ?
O1W Eu1 O6 97.5(2) . . ?
O3 Eu1 O5 84.2(2) 2_663 . ?
O2 Eu1 O5 141.5(2) . . ?
O1 Eu1 O5 71.9(2) 2_663 . ?
O4 Eu1 O5 129.3(2) . . ?
O2W Eu1 O5 99.6(2) . . ?
O1W Eu1 O5 67.6(2) . . ?
O6 Eu1 O5 50.1(2) . . ?
O3 Eu1 O3 76.9(2) 2_663 . ?
O2 Eu1 O3 69.4(2) . . ?
O1 Eu1 O3 68.8(2) 2_663 . ?
O4 Eu1 O3 50.29(19) . . ?
O2W Eu1 O3 114.7(2) . . ?
O1W Eu1 O3 141.6(2) . . ?
O6 Eu1 O3 120.8(2) . . ?
O5 Eu1 O3 139.6(2) . . ?
O3 Eu1 C5 102.7(2) 2_663 . ?
O2 Eu1 C5 76.5(2) . . ?
O1 Eu1 C5 73.7(2) 2_663 . ?
O4 Eu1 C5 24.5(2) . . ?
O2W Eu1 C5 93.1(2) . . ?
O1W Eu1 C5 150.4(2) . . ?
O6 Eu1 C5 101.8(2) . . ?
O5 Eu1 C5 141.5(2) . . ?
O3 Eu1 C5 25.8(2) . . ?
O3 Eu1 N1 105.5(2) 2_663 . ?
O2 Eu1 N1 158.6(2) . . ?
O1 Eu1 N1 66.0(2) 2_663 . ?
O4 Eu1 N1 104.6(2) . . ?
O2W Eu1 N1 87.7(2) . . ?
O1W Eu1 N1 84.5(2) . . ?
O6 Eu1 N1 25.2(2) . . ?
O5 Eu1 N1 25.3(2) . . ?
O3 Eu1 N1 131.8(2) . . ?
C5 Eu1 N1 121.2(2) . . ?
O3 Eu1 Eu1 42.06(15) 2_663 2_663 ?
O2 Eu1 Eu1 69.68(16) . 2_663 ?
O1 Eu1 Eu1 66.08(16) 2_663 2_663 ?
O4 Eu1 Eu1 84.90(16) . 2_663 ?
O2W Eu1 Eu1 142.48(18) . 2_663 ?
O1W Eu1 Eu1 117.12(17) . 2_663 ?
O6 Eu1 Eu1 135.95(17) . 2_663 ?
O5 Eu1 Eu1 117.71(16) . 2_663 ?
O3 Eu1 Eu1 34.88(12) . 2_663 ?
C5 Eu1 Eu1 60.65(18) . 2_663 ?
N1 Eu1 Eu1 128.01(15) . 2_663 ?
C1 O1 Eu1 141.5(6) . 2_663 ?
C1 O2 Eu1 134.9(6) . . ?
C5 O3 Eu1 169.7(6) . 2_663 ?
C5 O3 Eu1 85.8(5) . . ?
Eu1 O3 Eu1 103.1(2) 2_663 . ?
C5 O4 Eu1 103.0(5) . . ?
N1 O5 Eu1 95.1(5) . . ?
N1 O6 Eu1 96.3(5) . . ?
O7 N1 O6 121.9(8) . . ?
O7 N1 O5 121.2(8) . . ?
O6 N1 O5 116.9(7) . . ?
O7 N1 Eu1 168.9(6) . . ?
O6 N1 Eu1 58.5(4) . . ?
O5 N1 Eu1 59.6(4) . . ?
O1 C1 O2 124.2(8) . . ?
O1 C1 C2 118.5(8) . . ?
O2 C1 C2 117.3(8) . . ?
C3 C2 C4 118.9(8) . . ?
C3 C2 C1 119.5(8) . . ?
C4 C2 C1 121.7(8) . . ?
C4 C3 C2 121.2(9) 2_664 . ?
C4 C3 H3A 119.4 2_664 . ?
C2 C3 H3A 119.4 . . ?
C3 C4 C2 120.0(9) 2_664 . ?
C3 C4 H4A 120.0 2_664 . ?
C2 C4 H4A 120.0 . . ?
O4 C5 O3 120.7(8) . . ?
O4 C5 C6 119.5(8) . . ?
O3 C5 C6 119.7(8) . . ?
O4 C5 Eu1 52.5(4) . . ?
O3 C5 Eu1 68.4(4) . . ?
C6 C5 Eu1 170.0(6) . . ?
C7 C6 C8 120.1(8) . 2_653 ?
C7 C6 C5 120.6(8) . . ?
C8 C6 C5 119.2(8) 2_653 . ?
C6 C7 C8 119.5(9) . . ?
C6 C7 H7A 120.3 . . ?
C8 C7 H7A 120.3 . . ?
C6 C8 C7 120.4(9) 2_653 . ?
C6 C8 H8A 119.8 2_653 . ?
C7 C8 H8A 119.8 . . ?
C1W O1W Eu1 133.9(7) . . ?
C1W O1W H1W 109.5 . . ?
Eu1 O1W H1W 116.1 . . ?
O1W C1W H1WA 109.5 . . ?
O1W C1W H1WB 109.5 . . ?
H1WA C1W H1WB 109.5 . . ?
O1W C1W H1WC 109.5 . . ?
H1WA C1W H1WC 109.5 . . ?
H1WB C1W H1WC 109.5 . . ?
C2W O2W Eu1 130.3(6) . . ?
C2W O2W H2W 109.5 . . ?
Eu1 O2W H2W 119.1 . . ?
O2W C2W H2WA 109.5 . . ?
O2W C2W H2WB 109.5 . . ?
H2WA C2W H2WB 109.5 . . ?
O2W C2W H2WC 109.5 . . ?
H2WA C2W H2WC 109.5 . . ?
H2WB C2W H2WC 109.5 . . ?
N1W C5W C4W 166(3) . . ?
C5W C4W H4WA 109.5 . . ?
C5W C4W H4WB 109.5 . . ?
H4WA C4W H4WB 109.5 . . ?
C5W C4W H4WC 109.5 . . ?
H4WA C4W H4WC 109.5 . . ?
H4WB C4W H4WC 109.5 . . ?
O3W' O3W H3WY 114.7 . . ?
O3W' O3W H3WX 112.3 . . ?
H3WY O3W H3WX 109.4 . . ?
O3W O3W' H3WO 107.9 . . ?
O3W O3W' H3WN 115.3 . . ?
H3WO O3W' H3WN 109.4 . . ?

loop_
_geom_bond_atom_site_label_1
_geom_bond_atom_site_label_2
_geom_bond_distance
_geom_bond_site_symmetry_2
_geom_bond_publ_flag
Eu1 O3 2.332(6) 2_663 ?
Eu1 O2 2.346(6) . ?
Eu1 O1 2.348(6) 2_663 ?
Eu1 O4 2.387(6) . ?
Eu1 O2W 2.440(7) . ?
Eu1 O1W 2.464(6) . ?
Eu1 O6 2.520(7) . ?
Eu1 O5 2.542(7) . ?
Eu1 O3 2.732(6) . ?
Eu1 C5 2.931(8) . ?
Eu1 N1 2.936(7) . ?
Eu1 Eu1 3.973(2) 2_663 ?
O1 C1 1.251(11) . ?
O1 Eu1 2.348(6) 2_663 ?
O2 C1 1.285(11) . ?
O3 C5 1.281(10) . ?
O3 Eu1 2.332(6) 2_663 ?
O4 C5 1.247(11) . ?
O5 N1 1.259(10) . ?
O6 N1 1.256(10) . ?
O7 N1 1.237(10) . ?
C1 C2 1.489(12) . ?
C2 C3 1.384(13) . ?
C2 C4 1.399(13) . ?
C3 C4 1.369(13) 2_664 ?
C3 H3A 0.9300 . ?
C4 C3 1.369(13) 2_664 ?
C4 H4A 0.9300 . ?
C5 C6 1.497(12) . ?
C6 C7 1.381(13) . ?
C6 C8 1.380(13) 2_653 ?
C7 C8 1.393(13) . ?
C7 H7A 0.9300 . ?
C8 C6 1.380(13) 2_653 ?
C8 H8A 0.9300 . ?
O1W C1W 1.434(14) . ?
O1W H1W 0.8200 . ?
C1W H1WA 0.9600 . ?
C1W H1WB 0.9600 . ?
C1W H1WC 0.9600 . ?
O2W C2W 1.440(13) . ?
O2W H2W 0.8200 . ?
C2W H2WA 0.9600 . ?
C2W H2WB 0.9600 . ?
C2W H2WC 0.9600 . ?
N1W C5W 1.20(2) . ?
C5W C4W 1.39(2) . ?
C4W H4WA 0.9600 . ?
C4W H4WB 0.9600 . ?
C4W H4WC 0.9600 . ?
O3W O3W' 1.61(5) . ?
O3W H3WY 0.9602 . ?
O3W H3WX 0.9599 . ?
O3W' H3WO 0.9594 . ?
O3W' H3WN 0.9606 . ?
